data_4502373
loop_
_publ_author_name
'Wang, Yong-Tao'
'Tang, Gui-Mei'
'Wei, Yong-Qin'
'Qin, Ting-Xiao'
'Li, Tian-Duo'
'He, Chao'
'Ling, Ji-Bei'
'Long, Xi-Fa'
'Weng Ng, Seik'

_publ_section_title
;
 Two New Nonlinear Optical and Ferroelectric Three-Dimensional
 Metal&#x2212;Organic Frameworks with an sqp-net
;
_journal_issue 1
_journal_name_full 'Crystal Growth &amp; Design'
_journal_page_first 25
_journal_paper_doi 10.1021/cg901066v
_journal_volume 10
_journal_year 2010
_chemical_formula_sum 'C44 H42 Cd2 Cl2 N16 O'
_chemical_formula_weight 1106.64
_chemical_name_systematic
; 
 ? 
;
_space_group_IT_number 104
_symmetry_cell_setting tetragonal
_symmetry_space_group_name_Hall 'P 4 -2n'
_symmetry_space_group_name_H-M 'P 4 n c'
_atom_sites_solution_hydrogens geom
_atom_sites_solution_primary direct
_atom_sites_solution_secondary difmap
_audit_creation_method SHELXL-97
_cell_angle_alpha 90.00
_cell_angle_beta 90.00
_cell_angle_gamma 90.00
_cell_formula_units_Z 2
_cell_length_a 11.924(2)
_cell_length_b 11.924(2)
_cell_length_c 14.885(6)
_cell_measurement_reflns_used 9816
_cell_measurement_temperature 293(2)
_cell_measurement_theta_max 27.42
_cell_measurement_theta_min 2.19
_cell_volume 2116.4(10)
_computing_cell_refinement 'Bruker SMART'
_computing_data_collection 'Bruker SMART'
_computing_data_reduction 'Bruker SAINT'
_computing_molecular_graphics 'Bruker SHELXTL'
_computing_publication_material 'Bruker SHELXTL'
_computing_structure_refinement 'SHELXL-97 (Sheldrick, 1997)'
_computing_structure_solution 'SHELXS-97 (Sheldrick, 1990)'
_diffrn_ambient_temperature 293(2)
_diffrn_measured_fraction_theta_full 0.999
_diffrn_measured_fraction_theta_max 0.999
_diffrn_measurement_device_type 'CCD area detector'
_diffrn_measurement_method 'phi and omega scans'
_diffrn_radiation_monochromator graphite
_diffrn_radiation_source 'fine-focus sealed tube'
_diffrn_radiation_type MoK\a
_diffrn_radiation_wavelength 0.71073
_diffrn_reflns_av_R_equivalents 0.0245
_diffrn_reflns_av_sigmaI/netI 0.0190
_diffrn_reflns_limit_h_max 15
_diffrn_reflns_limit_h_min -15
_diffrn_reflns_limit_k_max 15
_diffrn_reflns_limit_k_min -15
_diffrn_reflns_limit_l_max 19
_diffrn_reflns_limit_l_min -18
_diffrn_reflns_number 16824
_diffrn_reflns_theta_full 27.49
_diffrn_reflns_theta_max 27.49
_diffrn_reflns_theta_min 2.19
_exptl_absorpt_coefficient_mu 1.190
_exptl_absorpt_correction_T_max 0.7967
_exptl_absorpt_correction_T_min 0.7166
_exptl_absorpt_correction_type none
_exptl_crystal_density_diffrn 1.737
_exptl_crystal_density_meas 0
_exptl_crystal_density_method 'not measured'
_exptl_crystal_F_000 1112
_exptl_crystal_size_max 0.30
_exptl_crystal_size_mid 0.20
_exptl_crystal_size_min 0.20
_refine_diff_density_max 0.214
_refine_diff_density_min -0.613
_refine_diff_density_rms 0.057
_refine_ls_abs_structure_details 'Flack H D (1983), Acta Cryst. A39, 876-881'
_refine_ls_abs_structure_Flack 0.02(2)
_refine_ls_extinction_method none
_refine_ls_goodness_of_fit_ref 1.068
_refine_ls_hydrogen_treatment mixed
_refine_ls_matrix_type full
_refine_ls_number_parameters 157
_refine_ls_number_reflns 2412
_refine_ls_number_restraints 1
_refine_ls_restrained_S_all 1.068
_refine_ls_R_factor_all 0.0206
_refine_ls_R_factor_gt 0.0186
_refine_ls_shift/su_max 0.001
_refine_ls_shift/su_mean 0.000
_refine_ls_structure_factor_coef Fsqd
_refine_ls_weighting_details 'calc w=1/[\s^2^(Fo^2^)+(0.0247P)^2^+0.4109P] where P=(Fo^2^+2Fc^2^)/3'
_refine_ls_weighting_scheme calc
_refine_ls_wR_factor_gt 0.0462
_refine_ls_wR_factor_ref 0.0475
_reflns_number_gt 2242
_reflns_number_total 2412
_reflns_threshold_expression >2sigma(I)
_cod_data_source_file cg901066v_si_002.cif
_cod_data_source_block compound_1
_cod_depositor_comments
;
The following automatic conversions were performed:

'_symmetry_cell_setting' value 'Tetragonal' changed to 'tetragonal'
according to /home/saulius/struct/CIF-dictionaries/cif_core.dic
dictionary named 'cif_core.dic' version 2.4.2 from 2011-04-26.

Automatic conversion script
Id: cif_fix_values 1715 2011-07-08 13:25:40Z adriana 
;
_cod_original_cell_volume 2116.3(10)
_cod_original_sg_symbol_H-M P4nc
_cod_database_code 4502373

loop_
_symmetry_equiv_pos_as_xyz
'x, y, z'
'-x, -y, z'
'-y, x, z'
'y, -x, z'
'-x+1/2, y+1/2, z+1/2'
'x+1/2, -y+1/2, z+1/2'
'y+1/2, x+1/2, z+1/2'
'-y+1/2, -x+1/2, z+1/2'

loop_
_atom_site_label
_atom_site_type_symbol
_atom_site_fract_x
_atom_site_fract_y
_atom_site_fract_z
_atom_site_U_iso_or_equiv
_atom_site_adp_type
_atom_site_occupancy
_atom_site_symmetry_multiplicity
_atom_site_calc_flag
_atom_site_refinement_flags
_atom_site_disorder_assembly
_atom_site_disorder_group
Cd1 Cd 0.0000 0.0000 -0.493187(18) 0.02686(8) Uani 1 4 d S . .
Cd2 Cd -0.5000 -0.5000 -0.348820(14) 0.02429(8) Uani 1 4 d S . .
Cl1 Cl -0.5000 -0.5000 -0.52700(10) 0.0304(3) Uani 1 4 d S . .
Cl2 Cl -0.5000 -0.5000 -0.16934(18) 0.03455(18) Uani 1 4 d S . .
O1 O -0.0163(14) -0.010(6) -0.3248(4) 0.057(7) Uani 0.25 1 d P A -1
H1A H -0.0921 -0.0250 -0.3075 0.086 Uiso 0.25 1 d PR A -1
H1B H 0.0307 -0.0713 -0.3081 0.086 Uiso 0.25 1 d PR A -1
N1 N -0.03884(14) -0.18949(12) -0.48681(14) 0.0343(4) Uani 1 1 d . A .
N2 N -0.14551(11) -0.33953(12) -0.48132(12) 0.0270(3) Uani 1 1 d . A .
N3 N -0.30177(12) -0.54645(11) -0.34437(13) 0.0234(3) Uani 1 1 d . . .
N4 N -0.11455(12) -0.53119(13) -0.36602(12) 0.0284(3) Uani 1 1 d . . .
H4 H -0.0517 -0.5077 -0.3873 0.034 Uiso 1 1 calc R . .
C1 C 0.00155(14) -0.2671(2) -0.54642(17) 0.0358(5) Uani 1 1 d . . .
H1 H 0.0642 -0.2575 -0.5829 0.043 Uiso 1 1 calc R A .
C2 C -0.06370(16) -0.35996(16) -0.54413(15) 0.0344(4) Uani 1 1 d . A .
H2 H -0.0549 -0.4247 -0.5783 0.041 Uiso 1 1 calc R . .
C3 C -0.12728(16) -0.23582(15) -0.44909(15) 0.0321(4) Uani 1 1 d . . .
H3 H -0.1715 -0.2012 -0.4057 0.039 Uiso 1 1 calc R A .
C4 C -0.24073(14) -0.41192(16) -0.46033(14) 0.0316(4) Uani 1 1 d . . .
H4A H -0.2627 -0.4517 -0.5144 0.038 Uiso 1 1 calc R A .
H4B H -0.3035 -0.3654 -0.4421 0.038 Uiso 1 1 calc R . .
C5 C -0.21763(16) -0.49582(12) -0.38760(13) 0.0235(4) Uani 1 1 d . A .
C6 C -0.13107(14) -0.61385(15) -0.30210(14) 0.0271(3) Uani 1 1 d . . .
C7 C -0.05433(16) -0.68185(17) -0.25676(15) 0.0379(4) Uani 1 1 d . . .
H7 H 0.0225 -0.6740 -0.2654 0.046 Uiso 1 1 calc R . .
C8 C -0.09729(18) -0.76101(17) -0.19874(15) 0.0396(5) Uani 1 1 d . . .
H8 H -0.0486 -0.8080 -0.1677 0.048 Uiso 1 1 calc R . .
C9 C -0.21315(17) -0.77184(16) -0.18576(13) 0.0335(5) Uani 1 1 d . . .
H9 H -0.2392 -0.8267 -0.1466 0.040 Uiso 1 1 calc R . .
C10 C -0.28985(16) -0.70436(15) -0.22882(13) 0.0288(4) Uani 1 1 d . . .
H10 H -0.3665 -0.7119 -0.2188 0.035 Uiso 1 1 calc R . .
C11 C -0.24760(14) -0.62362(13) -0.28853(12) 0.0229(3) Uani 1 1 d . . .

loop_
_atom_site_aniso_label
_atom_site_aniso_U_11
_atom_site_aniso_U_22
_atom_site_aniso_U_33
_atom_site_aniso_U_23
_atom_site_aniso_U_13
_atom_site_aniso_U_12
Cd1 0.02118(12) 0.02118(12) 0.0382(2) 0.000 0.000 0.000
Cd2 0.02203(11) 0.02203(11) 0.02881(16) 0.000 0.000 0.000
Cl1 0.0298(5) 0.0298(5) 0.0316(6) 0.000 0.000 0.000
Cl2 0.0378(3) 0.0378(3) 0.0281(4) 0.000 0.000 0.000
O1 0.014(13) 0.11(3) 0.047(3) -0.002(11) 0.000(4) 0.009(11)
N1 0.0315(8) 0.0247(8) 0.0468(10) 0.0045(8) 0.0058(8) -0.0040(6)
N2 0.0235(7) 0.0240(7) 0.0334(8) 0.0070(6) 0.0026(6) -0.0024(5)
N3 0.0206(7) 0.0193(7) 0.0304(8) 0.0037(7) 0.0017(6) -0.0018(5)
N4 0.0186(7) 0.0326(7) 0.0339(9) 0.0079(7) -0.0004(6) -0.0030(6)
C1 0.0290(10) 0.0319(11) 0.0466(13) 0.0056(10) 0.0128(8) 0.0008(7)
C2 0.0312(10) 0.0271(9) 0.0450(12) -0.0032(9) 0.0080(9) 0.0024(8)
C3 0.0325(9) 0.0297(9) 0.0342(10) 0.0022(8) 0.0087(8) -0.0024(7)
C4 0.0215(8) 0.0340(9) 0.0392(11) 0.0141(8) -0.0021(8) -0.0066(7)
C5 0.0205(9) 0.0228(9) 0.0271(9) 0.0008(7) 0.0005(7) -0.0034(6)
C6 0.0249(9) 0.0272(9) 0.0292(9) 0.0023(8) -0.0007(7) -0.0012(7)
C7 0.0272(10) 0.0429(11) 0.0436(11) 0.0082(9) -0.0046(8) 0.0050(8)
C8 0.0411(11) 0.0382(10) 0.0395(12) 0.0084(8) -0.0066(9) 0.0089(8)
C9 0.0436(10) 0.0276(8) 0.0293(13) 0.0060(7) 0.0011(8) -0.0006(7)
C10 0.0297(9) 0.0279(9) 0.0288(10) 0.0019(7) 0.0027(7) -0.0028(7)
C11 0.0229(7) 0.0213(7) 0.0245(8) -0.0007(7) -0.0003(6) -0.0002(6)

loop_
_atom_type_symbol
_atom_type_description
_atom_type_scat_dispersion_real
_atom_type_scat_dispersion_imag
_atom_type_scat_source
C C 0.0033 0.0016 'International Tables Vol C Tables 4.2.6.8 and 6.1.1.4'
H H 0.0000 0.0000 'International Tables Vol C Tables 4.2.6.8 and 6.1.1.4'
N N 0.0061 0.0033 'International Tables Vol C Tables 4.2.6.8 and 6.1.1.4'
O O 0.0106 0.0060 'International Tables Vol C Tables 4.2.6.8 and 6.1.1.4'
Cl Cl 0.1484 0.1585 'International Tables Vol C Tables 4.2.6.8 and 6.1.1.4'
Cd Cd -0.8075 1.2024 'International Tables Vol C Tables 4.2.6.8 and 6.1.1.4'

loop_
_geom_angle_atom_site_label_1
_geom_angle_atom_site_label_2
_geom_angle_atom_site_label_3
_geom_angle
_geom_angle_site_symmetry_1
_geom_angle_site_symmetry_3
N1 Cd1 N1 175.28(11) 3 4
N1 Cd1 N1 89.903(5) 3 .
N1 Cd1 N1 89.903(5) 4 .
N1 Cd1 N1 89.903(5) 3 2
N1 Cd1 N1 89.903(5) 4 2
N1 Cd1 N1 175.28(11) . 2
N1 Cd1 O1 83.8(6) 3 2
N1 Cd1 O1 91.5(6) 4 2
N1 Cd1 O1 91.1(15) . 2
N1 Cd1 O1 84.2(15) 2 2
N1 Cd1 O1 84.2(15) 3 3
N1 Cd1 O1 91.1(15) 4 3
N1 Cd1 O1 83.8(6) . 3
N1 Cd1 O1 91.5(6) 2 3
O1 Cd1 O1 7.3(10) 2 3
N1 Cd1 O1 91.1(15) 3 4
N1 Cd1 O1 84.2(15) 4 4
N1 Cd1 O1 91.5(6) . 4
N1 Cd1 O1 83.8(6) 2 4
O1 Cd1 O1 7.3(10) 2 4
O1 Cd1 O1 10.3(14) 3 4
N1 Cd1 O1 91.5(6) 3 .
N1 Cd1 O1 83.8(6) 4 .
N1 Cd1 O1 84.2(15) . .
N1 Cd1 O1 91.1(15) 2 .
O1 Cd1 O1 10.3(14) 2 .
O1 Cd1 O1 7.3(10) 3 .
O1 Cd1 O1 7.3(10) 4 .
N1 Cd1 Cl2 92.36(5) 3 5_454
N1 Cd1 Cl2 92.36(5) 4 5_454
N1 Cd1 Cl2 92.36(5) . 5_454
N1 Cd1 Cl2 92.36(5) 2 5_454
O1 Cd1 Cl2 174.9(7) 2 5_454
O1 Cd1 Cl2 174.9(7) 3 5_454
O1 Cd1 Cl2 174.9(7) 4 5_454
O1 Cd1 Cl2 174.9(7) . 5_454
N3 Cd2 N3 89.957(3) 4_545 .
N3 Cd2 N3 176.88(9) 4_545 3_455
N3 Cd2 N3 89.957(3) . 3_455
N3 Cd2 N3 89.957(3) 4_545 2_445
N3 Cd2 N3 176.88(9) . 2_445
N3 Cd2 N3 89.957(3) 3_455 2_445
N3 Cd2 Cl1 91.56(5) 4_545 .
N3 Cd2 Cl1 91.56(5) . .
N3 Cd2 Cl1 91.56(5) 3_455 .
N3 Cd2 Cl1 91.56(5) 2_445 .
N3 Cd2 Cl2 88.44(5) 4_545 .
N3 Cd2 Cl2 88.44(5) . .
N3 Cd2 Cl2 88.44(5) 3_455 .
N3 Cd2 Cl2 88.44(5) 2_445 .
Cl1 Cd2 Cl2 180.0 . .
Cd1 Cl2 Cd2 180.0 5_445 .
Cd1 O1 H1A 110.5 . .
Cd1 O1 H1B 104.4 . .
H1A O1 H1B 109.5 . .
C3 N1 C1 105.93(16) . .
C3 N1 Cd1 126.10(13) . .
C1 N1 Cd1 124.34(14) . .
C3 N2 C2 106.94(15) . .
C3 N2 C4 126.39(16) . .
C2 N2 C4 126.40(15) . .
C5 N3 C11 103.69(15) . .
C5 N3 Cd2 127.93(12) . .
C11 N3 Cd2 128.02(11) . .
C5 N4 C6 104.99(14) . .
C5 N4 H4 127.5 . .
C6 N4 H4 127.5 . .
C2 C1 N1 109.53(17) . .
C2 C1 H1 125.2 . .
N1 C1 H1 125.2 . .
C1 C2 N2 106.28(17) . .
C1 C2 H2 126.9 . .
N2 C2 H2 126.9 . .
N1 C3 N2 111.32(17) . .
N1 C3 H3 124.3 . .
N2 C3 H3 124.3 . .
N2 C4 C5 113.95(15) . .
N2 C4 H4A 108.8 . .
C5 C4 H4A 108.8 . .
N2 C4 H4B 108.8 . .
C5 C4 H4B 108.8 . .
H4A C4 H4B 107.7 . .
N3 C5 N4 115.57(16) . .
N3 C5 C4 120.74(17) . .
N4 C5 C4 123.51(17) . .
N4 C6 C7 130.72(17) . .
N4 C6 C11 107.33(15) . .
C7 C6 C11 121.93(17) . .
C8 C7 C6 117.19(18) . .
C8 C7 H7 121.4 . .
C6 C7 H7 121.4 . .
C7 C8 C9 121.08(18) . .
C7 C8 H8 119.5 . .
C9 C8 H8 119.5 . .
C10 C9 C8 122.49(17) . .
C10 C9 H9 118.8 . .
C8 C9 H9 118.8 . .
C9 C10 C11 117.21(17) . .
C9 C10 H10 121.4 . .
C11 C10 H10 121.4 . .
N3 C11 C10 131.45(16) . .
N3 C11 C6 108.42(15) . .
C10 C11 C6 120.09(16) . .

loop_
_geom_bond_atom_site_label_1
_geom_bond_atom_site_label_2
_geom_bond_distance
_geom_bond_site_symmetry_2
Cd1 N1 2.3083(15) 3
Cd1 N1 2.3083(15) 4
Cd1 N1 2.3083(15) .
Cd1 N1 2.3083(15) 2
Cd1 O1 2.516(7) 2
Cd1 O1 2.516(7) 3
Cd1 O1 2.516(7) 4
Cd1 O1 2.516(7) .
Cd1 Cl2 2.622(3) 5_454
Cd2 N3 2.4285(15) 4_545
Cd2 N3 2.4285(15) .
Cd2 N3 2.4285(15) 3_455
Cd2 N3 2.4285(15) 2_445
Cd2 Cl1 2.6522(19) .
Cd2 Cl2 2.672(3) .
Cl2 Cd1 2.622(3) 5_445
O1 H1A 0.9574 .
O1 H1B 0.9573 .
N1 C3 1.316(2) .
N1 C1 1.370(3) .
N2 C3 1.344(2) .
N2 C2 1.373(2) .
N2 C4 1.460(2) .
N3 C5 1.336(2) .
N3 C11 1.398(2) .
N4 C5 1.339(2) .
N4 C6 1.384(2) .
N4 H4 0.8600 .
C1 C2 1.354(3) .
C1 H1 0.9300 .
C2 H2 0.9300 .
C3 H3 0.9300 .
C4 C5 1.500(2) .
C4 H4A 0.9700 .
C4 H4B 0.9700 .
C6 C7 1.397(3) .
C6 C11 1.409(2) .
C7 C8 1.378(3) .
C7 H7 0.9300 .
C8 C9 1.401(3) .
C8 H8 0.9300 .
C9 C10 1.376(3) .
C9 H9 0.9300 .
C10 C11 1.404(2) .
C10 H10 0.9300 .
